data_7107014
loop_
_publ_author_name
'Nichole P. H. Tan'
'Michelle K. Taylor'
'Steven E. Bottle'
'Christine E. Wright'
'James Ziogas'
'Jonathan M. White'
'Carl H. Schiesser'
'Nitya V. Jani'

_publ_section_title
;
 Novel Paramagnetic AT1 Receptor Antagonists
;
_journal_name_full Chem.Commun.
_journal_page_first 12083
_journal_paper_doi 10.1039/c1cc14920b
_journal_volume 47
_journal_year 2011
_chemical_formula_moiety '(C31 H32 N7 O).(C2 H8 O2)'
_chemical_formula_sum 'C35 H40 N7 O3 S'
_chemical_formula_weight 638.80
_chemical_name_systematic
;
?
;
_space_group_IT_number 61
_symmetry_cell_setting orthorhombic
_symmetry_space_group_name_Hall '-P 2ac 2ab'
_symmetry_space_group_name_H-M 'P b c a'
_atom_sites_solution_hydrogens geom
_atom_sites_solution_primary direct
_atom_sites_solution_secondary difmap
_audit_creation_method SHELXL-97
_cell_angle_alpha 90.00
_cell_angle_beta 90.00
_cell_angle_gamma 90.00
_cell_formula_units_Z 8
_cell_length_a 15.5680(7)
_cell_length_b 11.9747(5)
_cell_length_c 35.0893(18)
_cell_measurement_reflns_used 2120
_cell_measurement_temperature 130(2)
_cell_measurement_theta_max 73.2163
_cell_measurement_theta_min 3.1029
_cell_volume 6541.4(5)
_computing_cell_refinement
;
CrysAlisPro, Oxford Diffraction Ltd.,
Version 1.171.33.55 (release 05-01-2010 CrysAlis171 .NET)
(compiled Jan 5 2010,16:28:46)
;
_computing_data_collection
;
CrysAlisPro, Oxford Diffraction Ltd.,
Version 1.171.33.55 (release 05-01-2010 CrysAlis171 .NET)
(compiled Jan 5 2010,16:28:46)
;
_computing_data_reduction
;
CrysAlisPro, Oxford Diffraction Ltd.,
Version 1.171.33.55 (release 05-01-2010 CrysAlis171 .NET)
(compiled Jan 5 2010,16:28:46)
;
_computing_structure_refinement 'SHELXL-97 (Sheldrick, 1997)'
_diffrn_ambient_temperature 130(2)
_diffrn_measured_fraction_theta_full 0.998
_diffrn_measured_fraction_theta_max 0.998
_diffrn_measurement_device_type 'Xcalibur, Sapphire3'
_diffrn_radiation_monochromator graphite
_diffrn_radiation_source 'Enhance (Cu) X-ray Source'
_diffrn_radiation_type 'Cu K\a'
_diffrn_radiation_wavelength 1.5418
_diffrn_reflns_av_R_equivalents 0.0734
_diffrn_reflns_av_sigmaI/netI 0.1395
_diffrn_reflns_limit_h_max 16
_diffrn_reflns_limit_h_min -18
_diffrn_reflns_limit_k_max 14
_diffrn_reflns_limit_k_min -5
_diffrn_reflns_limit_l_max 41
_diffrn_reflns_limit_l_min -42
_diffrn_reflns_number 14967
_diffrn_reflns_theta_full 67.50
_diffrn_reflns_theta_max 67.50
_diffrn_reflns_theta_min 3.80
_exptl_absorpt_coefficient_mu 1.255
_exptl_absorpt_correction_T_max 1.00000
_exptl_absorpt_correction_T_min 0.90025
_exptl_absorpt_correction_type multi-scan
_exptl_absorpt_process_details
;
CrysAlisPro, Oxford Diffraction Ltd.,
Version 1.171.33.55 (release 05-01-2010 CrysAlis171 .NET)
(compiled Jan 5 2010,16:28:46)
Empirical absorption correction using spherical harmonics,
implemented in SCALE3 ABSPACK scaling algorithm.
;
_exptl_crystal_colour colourless
_exptl_crystal_density_diffrn 1.297
_exptl_crystal_density_method 'not measured'
_exptl_crystal_description block
_exptl_crystal_F_000 2712
_exptl_crystal_size_max 0.3670
_exptl_crystal_size_mid 0.3000
_exptl_crystal_size_min 0.0200
_platon_squeeze_details
;
;
_refine_diff_density_max 0.265
_refine_diff_density_min -0.227
_refine_diff_density_rms 0.044
_refine_ls_extinction_method none
_refine_ls_goodness_of_fit_ref 0.712
_refine_ls_hydrogen_treatment mixed
_refine_ls_matrix_type full
_refine_ls_number_parameters 380
_refine_ls_number_reflns 5883
_refine_ls_number_restraints 0
_refine_ls_restrained_S_all 0.712
_refine_ls_R_factor_all 0.1058
_refine_ls_R_factor_gt 0.0475
_refine_ls_shift/su_max 0.002
_refine_ls_shift/su_mean 0.000
_refine_ls_structure_factor_coef Fsqd
_refine_ls_weighting_details 'calc w=1/[\s^2^(Fo^2^)+(0.0337P)^2^+0.0000P] where P=(Fo^2^+2Fc^2^)/3'
_refine_ls_weighting_scheme calc
_refine_ls_wR_factor_gt 0.0900
_refine_ls_wR_factor_ref 0.0998
_reflns_number_gt 2600
_reflns_number_total 5883
_reflns_threshold_expression >2sigma(I)
_cod_data_source_file c1cc14920b.txt
_cod_data_source_block jmwnt13
_cod_database_code 7107014

loop_
_symmetry_equiv_pos_as_xyz
'x, y, z'
'-x+1/2, -y, z+1/2'
'-x, y+1/2, -z+1/2'
'x+1/2, -y+1/2, -z'
'-x, -y, -z'
'x-1/2, y, -z-1/2'
'x, -y-1/2, z-1/2'
'-x-1/2, y-1/2, z'

loop_
_atom_site_label
_atom_site_type_symbol
_atom_site_fract_x
_atom_site_fract_y
_atom_site_fract_z
_atom_site_U_iso_or_equiv
_atom_site_adp_type
_atom_site_occupancy
_atom_site_symmetry_multiplicity
_atom_site_calc_flag
_atom_site_refinement_flags
C1 C -0.01395(18) 0.3504(3) 0.15942(8) 0.0356(8) Uani 1 1 d .
C2 C 0.00322(19) 0.2405(3) 0.15671(8) 0.0340(7) Uani 1 1 d .
C3 C 0.07563(18) 0.2151(3) 0.13372(8) 0.0377(8) Uani 1 1 d .
H3 H 0.0960 0.1432 0.1293 0.045 Uiso 1 1 calc R
C4 C 0.11148(19) 0.3098(3) 0.11895(8) 0.0371(8) Uani 1 1 d .
C5 C 0.18578(19) 0.3186(3) 0.09172(8) 0.0441(9) Uani 1 1 d .
H5A H 0.2280 0.3700 0.1020 0.053 Uiso 1 1 calc R
H5B H 0.2129 0.2461 0.0892 0.053 Uiso 1 1 calc R
C6 C 0.1205(2) 0.2880(3) 0.02829(9) 0.0370(8) Uani 1 1 d .
C7 C 0.10144(17) 0.4329(3) -0.01425(8) 0.0335(7) Uani 1 1 d .
C8 C 0.13979(18) 0.5070(3) 0.00877(8) 0.0329(7) Uani 1 1 d .
C9 C 0.16622(19) 0.4741(3) 0.04654(9) 0.0365(8) Uani 1 1 d .
C10 C 0.15361(18) 0.6271(2) -0.00204(8) 0.0350(8) Uani 1 1 d .
H10A H 0.1717 0.6682 0.0204 0.042 Uiso 1 1 calc R
H10B H 0.0993 0.6584 -0.0104 0.042 Uiso 1 1 calc R
C11 C 0.21969(18) 0.6438(2) -0.03322(8) 0.0315(7) Uani 1 1 d .
C12 C 0.28410(18) 0.5669(2) -0.04069(8) 0.0331(7) Uani 1 1 d .
H12 H 0.2865 0.5014 -0.0265 0.040 Uiso 1 1 calc R
C13 C 0.34509(18) 0.5851(2) -0.06879(8) 0.0318(7) Uani 1 1 d .
H13 H 0.3872 0.5316 -0.0732 0.038 Uiso 1 1 calc R
C14 C 0.34421(18) 0.6826(3) -0.09057(8) 0.0309(7) Uani 1 1 d .
C15 C 0.27921(19) 0.7588(3) -0.08363(8) 0.0361(8) Uani 1 1 d .
H15 H 0.2765 0.8237 -0.0981 0.043 Uiso 1 1 calc R
C16 C 0.21795(19) 0.7407(2) -0.05547(8) 0.0342(7) Uani 1 1 d .
H16 H 0.1753 0.7937 -0.0514 0.041 Uiso 1 1 calc R
C17 C 0.4077(2) 0.7019(2) -0.12165(8) 0.0356(8) Uani 1 1 d .
C18 C 0.4968(2) 0.6877(3) -0.11725(9) 0.0395(8) Uani 1 1 d .
C19 C 0.5509(2) 0.7038(3) -0.14845(10) 0.0561(10) Uani 1 1 d .
H25 H 0.6098 0.6945 -0.1455 0.067 Uiso 1 1 calc R
C20 C 0.5186(3) 0.7332(3) -0.18361(10) 0.0610(11) Uani 1 1 d .
H26 H 0.5557 0.7432 -0.2041 0.073 Uiso 1 1 calc R
C21 C 0.4314(2) 0.7479(3) -0.18836(10) 0.0568(10) Uani 1 1 d .
H27 H 0.4091 0.7674 -0.2120 0.068 Uiso 1 1 calc R
C22 C 0.3772(2) 0.7333(3) -0.15717(9) 0.0445(9) Uani 1 1 d .
H28 H 0.3186 0.7450 -0.1603 0.053 Uiso 1 1 calc R
C23 C 0.53894(19) 0.6564(3) -0.08119(9) 0.0354(8) Uani 1 1 d .
C24 C 0.1102(2) 0.1673(2) 0.03834(9) 0.0459(9) Uani 1 1 d .
H24A H 0.1646 0.1374 0.0463 0.069 Uiso 1 1 calc R
H24B H 0.0900 0.1269 0.0165 0.069 Uiso 1 1 calc R
H24C H 0.0694 0.1600 0.0587 0.069 Uiso 1 1 calc R
C25 C 0.06694(18) 0.4631(2) -0.05334(8) 0.0364(8) Uani 1 1 d .
H25A H 0.1101 0.4483 -0.0722 0.055 Uiso 1 1 calc R
H25B H 0.0521 0.5409 -0.0539 0.055 Uiso 1 1 calc R
H25C H 0.0168 0.4191 -0.0587 0.055 Uiso 1 1 calc R
C26 C -0.0623(2) 0.1713(3) 0.17797(8) 0.0388(8) Uani 1 1 d .
C27 C -0.1135(2) 0.0942(3) 0.15174(9) 0.0536(10) Uani 1 1 d .
H27A H -0.0771 0.0347 0.1430 0.080 Uiso 1 1 calc R
H27B H -0.1341 0.1359 0.1302 0.080 Uiso 1 1 calc R
H27C H -0.1613 0.0636 0.1655 0.080 Uiso 1 1 calc R
C28 C -0.0259(2) 0.1076(3) 0.21169(9) 0.0543(10) Uani 1 1 d .
H28A H 0.0125 0.0507 0.2027 0.081 Uiso 1 1 calc R
H28B H -0.0720 0.0736 0.2257 0.081 Uiso 1 1 calc R
H28C H 0.0048 0.1581 0.2280 0.081 Uiso 1 1 calc R
C29 C -0.0910(2) 0.3802(3) 0.18264(9) 0.0405(8) Uani 1 1 d .
C30 C -0.16190(19) 0.4388(3) 0.16010(10) 0.0540(10) Uani 1 1 d .
H30A H -0.1720 0.3992 0.1367 0.081 Uiso 1 1 calc R
H30B H -0.1446 0.5140 0.1545 0.081 Uiso 1 1 calc R
H30C H -0.2137 0.4400 0.1749 0.081 Uiso 1 1 calc R
C31 C -0.0697(2) 0.4421(3) 0.21895(9) 0.0610(11) Uani 1 1 d .
H31A H -0.0521 0.5169 0.2129 0.091 Uiso 1 1 calc R
H31B H -0.0239 0.4044 0.2320 0.091 Uiso 1 1 calc R
H31C H -0.1195 0.4445 0.2351 0.091 Uiso 1 1 calc R
N1 N 0.15805(15) 0.3582(2) 0.05373(7) 0.0368(7) Uani 1 1 d .
N2 N 0.09173(15) 0.3215(2) -0.00469(7) 0.0331(6) Uani 1 1 d .
N3 N 0.51630(16) 0.6827(2) -0.04555(8) 0.0376(7) Uani 1 1 d .
N4 N 0.57453(16) 0.6389(2) -0.02116(8) 0.0441(7) Uani 1 1 d .
N5 N 0.63098(17) 0.5871(2) -0.04216(9) 0.0471(7) Uani 1 1 d .
N6 N 0.61050(16) 0.5949(2) -0.07968(8) 0.0464(7) Uani 1 1 d .
N7 N -0.11942(17) 0.2634(2) 0.19163(8) 0.0478(8) Uani 1 1 d .
O1 O -0.18598(16) 0.2445(2) 0.21164(8) 0.0702(8) Uani 1 1 d .
O2 O 0.19113(13) 0.53589(18) 0.07185(6) 0.0453(6) Uani 1 1 d .
S1 S 0.05774(5) 0.43049(7) 0.13395(2) 0.0403(2) Uani 1 1 d .
H4 H 0.473(2) 0.741(3) -0.0317(10) 0.096(14) Uiso 1 1 d .

loop_
_atom_site_aniso_label
_atom_site_aniso_U_11
_atom_site_aniso_U_22
_atom_site_aniso_U_33
_atom_site_aniso_U_23
_atom_site_aniso_U_13
_atom_site_aniso_U_12
C1 0.0311(16) 0.041(2) 0.0347(17) 0.0059(16) -0.0012(14) -0.0050(15)
C2 0.0307(17) 0.040(2) 0.0312(16) 0.0026(15) -0.0050(13) 0.0011(16)
C3 0.0335(18) 0.047(2) 0.0323(16) 0.0048(16) -0.0024(14) 0.0070(15)
C4 0.0324(17) 0.042(2) 0.0371(17) 0.0073(16) -0.0027(14) 0.0064(16)
C5 0.0342(18) 0.057(2) 0.0414(19) 0.0111(18) 0.0030(15) 0.0037(17)
C6 0.0360(18) 0.037(2) 0.0384(19) 0.0016(16) 0.0173(15) 0.0046(15)
C7 0.0301(16) 0.033(2) 0.0375(17) 0.0031(16) 0.0097(13) 0.0063(15)
C8 0.0297(16) 0.036(2) 0.0335(17) 0.0008(15) 0.0105(14) 0.0030(15)
C9 0.0291(17) 0.039(2) 0.0417(19) -0.0020(17) 0.0084(14) 0.0039(15)
C10 0.0363(17) 0.0311(19) 0.0376(18) -0.0013(15) 0.0018(14) 0.0057(15)
C11 0.0329(16) 0.0277(19) 0.0338(17) 0.0004(14) -0.0029(13) -0.0013(14)
C12 0.0390(17) 0.0265(18) 0.0337(16) 0.0043(15) -0.0023(14) -0.0013(15)
C13 0.0300(15) 0.0303(19) 0.0349(16) -0.0017(15) -0.0010(13) -0.0011(15)
C14 0.0290(16) 0.0310(19) 0.0326(16) 0.0003(15) -0.0063(13) -0.0045(14)
C15 0.0360(17) 0.033(2) 0.0396(17) 0.0080(15) -0.0069(15) -0.0043(16)
C16 0.0305(16) 0.0289(19) 0.0433(18) 0.0010(16) -0.0048(14) 0.0020(15)
C17 0.0432(19) 0.030(2) 0.0336(17) 0.0005(14) -0.0009(14) -0.0039(15)
C18 0.0396(19) 0.033(2) 0.0462(19) 0.0021(17) 0.0048(15) -0.0025(17)
C19 0.043(2) 0.064(3) 0.062(2) 0.004(2) 0.0100(18) -0.003(2)
C20 0.067(3) 0.072(3) 0.045(2) 0.009(2) 0.024(2) -0.006(2)
C21 0.071(3) 0.059(3) 0.040(2) 0.0031(19) 0.004(2) -0.004(2)
C22 0.049(2) 0.040(2) 0.045(2) 0.0017(17) 0.0018(17) -0.0074(17)
C23 0.0336(18) 0.028(2) 0.0448(19) 0.0033(16) 0.0018(14) -0.0079(14)
C24 0.058(2) 0.038(2) 0.0421(19) 0.0069(17) 0.0098(17) 0.0063(17)
C25 0.0355(18) 0.038(2) 0.0357(17) 0.0028(15) 0.0039(14) -0.0010(15)
C26 0.0390(18) 0.042(2) 0.0348(17) 0.0025(16) 0.0005(14) -0.0041(16)
C27 0.051(2) 0.049(2) 0.060(2) -0.0026(19) -0.0042(19) -0.0106(19)
C28 0.055(2) 0.063(3) 0.044(2) 0.0179(19) 0.0033(17) -0.0037(19)
C29 0.0420(19) 0.041(2) 0.0382(18) -0.0029(16) 0.0038(15) -0.0047(16)
C30 0.044(2) 0.048(2) 0.070(3) -0.002(2) 0.0005(18) 0.0102(18)
C31 0.073(3) 0.062(3) 0.048(2) -0.014(2) 0.008(2) -0.001(2)
N1 0.0331(15) 0.0402(18) 0.0371(15) 0.0040(13) 0.0071(12) -0.0002(13)
N2 0.0339(14) 0.0322(16) 0.0330(14) 0.0041(13) 0.0096(11) -0.0010(12)
N3 0.0330(14) 0.0323(17) 0.0476(17) 0.0025(14) -0.0088(13) -0.0014(13)
N4 0.0374(16) 0.0301(17) 0.0646(19) 0.0034(14) -0.0117(14) 0.0000(13)
N5 0.0406(16) 0.0343(18) 0.066(2) 0.0057(16) -0.0071(15) -0.0002(14)
N6 0.0323(15) 0.0416(19) 0.066(2) 0.0055(16) 0.0088(14) 0.0022(14)
N7 0.0426(17) 0.0443(19) 0.0566(19) -0.0014(15) 0.0146(15) -0.0030(14)
O1 0.0572(16) 0.0672(19) 0.086(2) 0.0048(16) 0.0322(15) -0.0013(15)
O2 0.0450(14) 0.0499(16) 0.0411(13) -0.0050(12) 0.0002(11) 0.0013(11)
S1 0.0410(4) 0.0426(5) 0.0373(4) 0.0046(4) -0.0011(4) -0.0029(4)

loop_
_atom_type_symbol
_atom_type_description
_atom_type_scat_dispersion_real
_atom_type_scat_dispersion_imag
_atom_type_scat_source
C C 0.0181 0.0091 'International Tables Vol C Tables 4.2.6.8 and 6.1.1.4'
H H 0.0000 0.0000 'International Tables Vol C Tables 4.2.6.8 and 6.1.1.4'
N N 0.0311 0.0180 'International Tables Vol C Tables 4.2.6.8 and 6.1.1.4'
O O 0.0492 0.0322 'International Tables Vol C Tables 4.2.6.8 and 6.1.1.4'
S S 0.3331 0.5567 'International Tables Vol C Tables 4.2.6.8 and 6.1.1.4'

loop_
_geom_angle_atom_site_label_1
_geom_angle_atom_site_label_2
_geom_angle_atom_site_label_3
_geom_angle
C2 C1 C29 115.6(3)
C2 C1 S1 112.3(2)
C29 C1 S1 132.1(3)
C1 C2 C3 114.1(3)
C1 C2 C26 111.5(3)
C3 C2 C26 134.3(3)
C4 C3 C2 111.2(3)
C4 C3 H3 124.4
C2 C3 H3 124.4
C3 C4 C5 127.9(3)
C3 C4 S1 112.1(2)
C5 C4 S1 120.0(2)
N1 C5 C4 111.8(2)
N1 C5 H5A 109.3
C4 C5 H5A 109.3
N1 C5 H5B 109.3
C4 C5 H5B 109.3
H5A C5 H5B 107.9
N2 C6 N1 122.7(3)
N2 C6 C24 118.0(3)
N1 C6 C24 119.2(3)
C8 C7 N2 122.7(3)
C8 C7 C25 123.0(3)
N2 C7 C25 114.2(3)
C7 C8 C9 120.0(3)
C7 C8 C10 123.0(3)
C9 C8 C10 116.9(3)
O2 C9 N1 119.6(3)
O2 C9 C8 126.5(3)
N1 C9 C8 113.9(3)
C8 C10 C11 113.9(2)
C8 C10 H10A 108.8
C11 C10 H10A 108.8
C8 C10 H10B 108.8
C11 C10 H10B 108.8
H10A C10 H10B 107.7
C12 C11 C16 117.4(3)
C12 C11 C10 122.7(3)
C16 C11 C10 120.0(3)
C11 C12 C13 121.7(3)
C11 C12 H12 119.2
C13 C12 H12 119.2
C12 C13 C14 121.0(3)
C12 C13 H13 119.5
C14 C13 H13 119.5
C15 C14 C13 117.5(3)
C15 C14 C17 120.8(3)
C13 C14 C17 121.6(3)
C14 C15 C16 121.6(3)
C14 C15 H15 119.2
C16 C15 H15 119.2
C15 C16 C11 120.9(3)
C15 C16 H16 119.6
C11 C16 H16 119.6
C22 C17 C18 118.0(3)
C22 C17 C14 118.3(3)
C18 C17 C14 123.7(3)
C19 C18 C17 119.5(3)
C19 C18 C23 116.2(3)
C17 C18 C23 124.3(3)
C20 C19 C18 121.3(3)
C20 C19 H25 119.4
C18 C19 H25 119.4
C19 C20 C21 119.9(3)
C19 C20 H26 120.0
C21 C20 H26 120.0
C20 C21 C22 119.0(3)
C20 C21 H27 120.5
C22 C21 H27 120.5
C17 C22 C21 122.3(3)
C17 C22 H28 118.9
C21 C22 H28 118.9
N6 C23 N3 108.2(3)
N6 C23 C18 123.1(3)
N3 C23 C18 128.7(3)
C6 C24 H24A 109.5
C6 C24 H24B 109.5
H24A C24 H24B 109.5
C6 C24 H24C 109.5
H24A C24 H24C 109.5
H24B C24 H24C 109.5
C7 C25 H25A 109.5
C7 C25 H25B 109.5
H25A C25 H25B 109.5
C7 C25 H25C 109.5
H25A C25 H25C 109.5
H25B C25 H25C 109.5
N7 C26 C2 98.9(3)
N7 C26 C28 110.1(3)
C2 C26 C28 114.1(3)
N7 C26 C27 109.2(3)
C2 C26 C27 112.7(3)
C28 C26 C27 111.1(3)
C26 C27 H27A 109.5
C26 C27 H27B 109.5
H27A C27 H27B 109.5
C26 C27 H27C 109.5
H27A C27 H27C 109.5
H27B C27 H27C 109.5
C26 C28 H28A 109.5
C26 C28 H28B 109.5
H28A C28 H28B 109.5
C26 C28 H28C 109.5
H28A C28 H28C 109.5
H28B C28 H28C 109.5
C1 C29 N7 97.4(2)
C1 C29 C31 113.7(3)
N7 C29 C31 110.2(3)
C1 C29 C30 114.1(3)
N7 C29 C30 108.9(3)
C31 C29 C30 111.7(3)
C29 C30 H30A 109.5
C29 C30 H30B 109.5
H30A C30 H30B 109.5
C29 C30 H30C 109.5
H30A C30 H30C 109.5
H30B C30 H30C 109.5
C29 C31 H31A 109.5
C29 C31 H31B 109.5
H31A C31 H31B 109.5
C29 C31 H31C 109.5
H31A C31 H31C 109.5
H31B C31 H31C 109.5
C6 N1 C9 121.8(3)
C6 N1 C5 121.3(3)
C9 N1 C5 116.6(3)
C6 N2 C7 118.3(3)
C23 N3 N4 108.9(3)
C23 N3 H4 137.1(19)
N4 N3 H4 112.6(19)
N5 N4 N3 106.2(3)
N4 N5 N6 110.9(2)
C23 N6 N5 105.8(3)
O1 N7 C26 122.0(3)
O1 N7 C29 121.5(3)
C26 N7 C29 116.4(2)
C1 S1 C4 90.32(15)

loop_
_geom_bond_atom_site_label_1
_geom_bond_atom_site_label_2
_geom_bond_distance
C1 C2 1.345(4)
C1 C29 1.493(4)
C1 S1 1.722(3)
C2 C3 1.419(4)
C2 C26 1.511(4)
C3 C4 1.366(4)
C3 H3 0.9300
C4 C5 1.504(4)
C4 S1 1.751(3)
C5 N1 1.479(4)
C5 H5A 0.9700
C5 H5B 0.9700
C6 N2 1.304(4)
C6 N1 1.358(4)
C6 C24 1.497(4)
C7 C8 1.340(4)
C7 N2 1.383(4)
C7 C25 1.517(4)
C8 C9 1.442(4)
C8 C10 1.504(4)
C9 O2 1.219(3)
C9 N1 1.417(4)
C10 C11 1.515(4)
C10 H10A 0.9700
C10 H10B 0.9700
C11 C12 1.386(4)
C11 C16 1.399(4)
C12 C13 1.386(4)
C12 H12 0.9300
C13 C14 1.395(4)
C13 H13 0.9300
C14 C15 1.385(4)
C14 C17 1.490(4)
C15 C16 1.390(4)
C15 H15 0.9300
C16 H16 0.9300
C17 C22 1.385(4)
C17 C18 1.406(4)
C18 C19 1.394(4)
C18 C23 1.474(4)
C19 C20 1.378(5)
C19 H25 0.9300
C20 C21 1.379(5)
C20 H26 0.9300
C21 C22 1.393(4)
C21 H27 0.9300
C22 H28 0.9300
C23 N6 1.336(4)
C23 N3 1.337(4)
C24 H24A 0.9600
C24 H24B 0.9600
C24 H24C 0.9600
C25 H25A 0.9600
C25 H25B 0.9600
C25 H25C 0.9600
C26 N7 1.495(4)
C26 C28 1.518(4)
C26 C27 1.528(4)
C27 H27A 0.9600
C27 H27B 0.9600
C27 H27C 0.9600
C28 H28A 0.9600
C28 H28B 0.9600
C28 H28C 0.9600
C29 N7 1.501(4)
C29 C31 1.511(4)
C29 C30 1.529(4)
C30 H30A 0.9600
C30 H30B 0.9600
C30 H30C 0.9600
C31 H31A 0.9600
C31 H31B 0.9600
C31 H31C 0.9600
N3 N4 1.352(3)
N3 H4 1.09(4)
N4 N5 1.304(3)
N5 N6 1.358(4)
N7 O1 1.272(3)

loop_
_geom_torsion_atom_site_label_1
_geom_torsion_atom_site_label_2
_geom_torsion_atom_site_label_3
_geom_torsion_atom_site_label_4
_geom_torsion
C29 C1 C2 C3 178.6(3)
S1 C1 C2 C3 -0.1(3)
C29 C1 C2 C26 0.9(4)
S1 C1 C2 C26 -177.8(2)
C1 C2 C3 C4 -0.7(4)
C26 C2 C3 C4 176.3(3)
C2 C3 C4 C5 -176.6(3)
C2 C3 C4 S1 1.1(3)
C3 C4 C5 N1 110.8(4)
S1 C4 C5 N1 -66.7(4)
N2 C7 C8 C9 -5.5(4)
C25 C7 C8 C9 176.1(2)
N2 C7 C8 C10 177.6(3)
C25 C7 C8 C10 -0.9(4)
C7 C8 C9 O2 -169.7(3)
C10 C8 C9 O2 7.4(5)
C7 C8 C9 N1 7.8(4)
C10 C8 C9 N1 -175.0(2)
C7 C8 C10 C11 -69.6(4)
C9 C8 C10 C11 113.3(3)
C8 C10 C11 C12 -23.9(4)
C8 C10 C11 C16 157.1(3)
C16 C11 C12 C13 0.6(4)
C10 C11 C12 C13 -178.5(3)
C11 C12 C13 C14 0.4(4)
C12 C13 C14 C15 -1.4(4)
C12 C13 C14 C17 -178.1(3)
C13 C14 C15 C16 1.4(4)
C17 C14 C15 C16 178.1(3)
C14 C15 C16 C11 -0.4(5)
C12 C11 C16 C15 -0.6(4)
C10 C11 C16 C15 178.5(3)
C15 C14 C17 C22 -47.3(4)
C13 C14 C17 C22 129.3(3)
C15 C14 C17 C18 134.1(3)
C13 C14 C17 C18 -49.3(4)
C22 C17 C18 C19 -1.0(5)
C14 C17 C18 C19 177.6(3)
C22 C17 C18 C23 179.0(3)
C14 C17 C18 C23 -2.4(5)
C17 C18 C19 C20 -0.1(6)
C23 C18 C19 C20 180.0(3)
C18 C19 C20 C21 0.4(6)
C19 C20 C21 C22 0.4(6)
C18 C17 C22 C21 1.8(5)
C14 C17 C22 C21 -176.9(3)
C20 C21 C22 C17 -1.5(5)
C19 C18 C23 N6 -32.3(5)
C17 C18 C23 N6 147.8(3)
C19 C18 C23 N3 146.7(3)
C17 C18 C23 N3 -33.3(5)
C1 C2 C26 N7 1.7(3)
C3 C2 C26 N7 -175.4(3)
C1 C2 C26 C28 -115.1(3)
C3 C2 C26 C28 67.7(4)
C1 C2 C26 C27 116.9(3)
C3 C2 C26 C27 -60.2(5)
C2 C1 C29 N7 -2.9(3)
S1 C1 C29 N7 175.4(2)
C2 C1 C29 C31 113.0(3)
S1 C1 C29 C31 -68.7(4)
C2 C1 C29 C30 -117.4(3)
S1 C1 C29 C30 60.9(4)
N2 C6 N1 C9 2.0(4)
C24 C6 N1 C9 -177.2(3)
N2 C6 N1 C5 176.7(3)
C24 C6 N1 C5 -2.5(4)
O2 C9 N1 C6 171.5(3)
C8 C9 N1 C6 -6.2(4)
O2 C9 N1 C5 -3.5(4)
C8 C9 N1 C5 178.8(2)
C4 C5 N1 C6 -79.1(4)
C4 C5 N1 C9 95.9(3)
N1 C6 N2 C7 1.1(4)
C24 C6 N2 C7 -179.7(2)
C8 C7 N2 C6 0.7(4)
C25 C7 N2 C6 179.3(2)
N6 C23 N3 N4 0.8(4)
C18 C23 N3 N4 -178.3(3)
C23 N3 N4 N5 -0.1(3)
N3 N4 N5 N6 -0.7(3)
N3 C23 N6 N5 -1.2(3)
C18 C23 N6 N5 177.9(3)
N4 N5 N6 C23 1.2(4)
C2 C26 N7 O1 -179.9(3)
C28 C26 N7 O1 -60.1(4)
C27 C26 N7 O1 62.2(4)
C2 C26 N7 C29 -3.8(3)
C28 C26 N7 C29 116.1(3)
C27 C26 N7 C29 -121.7(3)
C1 C29 N7 O1 -179.7(3)
C31 C29 N7 O1 61.7(4)
C30 C29 N7 O1 -61.1(4)
C1 C29 N7 C26 4.1(3)
C31 C29 N7 C26 -114.5(3)
C30 C29 N7 C26 122.7(3)
C2 C1 S1 C4 0.6(2)
C29 C1 S1 C4 -177.8(3)
C3 C4 S1 C1 -1.0(2)
C5 C4 S1 C1 176.9(3)

loop_
_platon_squeeze_void_nr
_platon_squeeze_void_average_x
_platon_squeeze_void_average_y
_platon_squeeze_void_average_z
_platon_squeeze_void_volume
_platon_squeeze_void_count_electrons
1 0.250 -0.037 0.205 268.2 52.4
2 0.750 -0.044 0.295 268.2 51.6
3 0.250 -0.020 0.705 268.2 52.4
4 0.750 -0.012 0.795 268.2 51.5
